data_7125302
loop_
_publ_author_name
'Liao, Zhen-Yuan'
'Liao, Pen-Yuan'
'Chien, Tun-Cheng'

_publ_section_title
;
 CuI-Catalyzed intramolecular aminocyanation of terminal alkynes in
 N-(2-ethynylphenyl)-N-sulfonylcyanamides via Cu-vinylidene intermediates.
;
_journal_issue 100
_journal_name_full 'Chemical communications (Cambridge, England)'
_journal_page_first 14404
_journal_page_last 14407
_journal_paper_doi 10.1039/c6cc08601b
_journal_volume 52
_journal_year 2016
_chemical_formula_moiety 'C16 H12 N2 O2 S'
_chemical_formula_sum 'C16 H12 N2 O2 S'
_chemical_formula_weight 296.34
_space_group_IT_number 14
_space_group_name_Hall '-P 2ybc'
_space_group_name_H-M_alt 'P 1 21/c 1'
_symmetry_cell_setting monoclinic
_symmetry_space_group_name_H-M 'P 1 21/c 1'
_atom_sites_solution_hydrogens geom
_atom_sites_solution_primary direct
_atom_sites_solution_secondary difmap
_audit_creation_method SHELXL-97
_audit_update_record
;
2016-10-26 deposited with the CCDC.
2016-11-08 downloaded from the CCDC.
;
_cell_angle_alpha 90.00
_cell_angle_beta 97.384(10)
_cell_angle_gamma 90.00
_cell_formula_units_Z 4
_cell_length_a 9.0829(15)
_cell_length_b 10.2351(14)
_cell_length_c 15.664(2)
_cell_measurement_reflns_used 808
_cell_measurement_temperature 200(2)
_cell_measurement_theta_max 22.63
_cell_measurement_theta_min 3.01
_cell_volume 1444.1(4)
_computing_molecular_graphics 'Ortep-3 for Windows (Farrugia, 1997)'
_computing_publication_material 'WinGX publication routines (Farrugia, 1999)'
_computing_structure_refinement 'SHELXL-97 (Sheldrick, 1997)'
_computing_structure_solution 'SHELXS-86 (Sheldrick, 1986)'
_diffrn_ambient_temperature 200(2)
_diffrn_measured_fraction_theta_full 0.996
_diffrn_measured_fraction_theta_max 0.996
_diffrn_measurement_device_type 'Bruker APEX2'
_diffrn_radiation_monochromator graphite
_diffrn_radiation_source 'fine-focus sealed tube'
_diffrn_radiation_type MoK\a
_diffrn_radiation_wavelength 0.71073
_diffrn_reflns_av_R_equivalents 0.0797
_diffrn_reflns_av_sigmaI/netI 0.0839
_diffrn_reflns_limit_h_max 10
_diffrn_reflns_limit_h_min -10
_diffrn_reflns_limit_k_max 12
_diffrn_reflns_limit_k_min -12
_diffrn_reflns_limit_l_max 18
_diffrn_reflns_limit_l_min -18
_diffrn_reflns_number 9899
_diffrn_reflns_theta_full 25.02
_diffrn_reflns_theta_max 25.02
_diffrn_reflns_theta_min 2.26
_exptl_absorpt_coefficient_mu 0.229
_exptl_absorpt_correction_T_max 0.9932
_exptl_absorpt_correction_T_min 0.9492
_exptl_absorpt_correction_type multi-scan
_exptl_crystal_colour colorless
_exptl_crystal_density_diffrn 1.363
_exptl_crystal_density_method 'not measured'
_exptl_crystal_description prism
_exptl_crystal_F_000 616
_exptl_crystal_size_max 0.23
_exptl_crystal_size_mid 0.07
_exptl_crystal_size_min 0.03
_refine_diff_density_max 0.314
_refine_diff_density_min -0.317
_refine_diff_density_rms 0.057
_refine_ls_extinction_method none
_refine_ls_goodness_of_fit_ref 1.017
_refine_ls_hydrogen_treatment constr
_refine_ls_matrix_type full
_refine_ls_number_parameters 190
_refine_ls_number_reflns 2547
_refine_ls_number_restraints 0
_refine_ls_restrained_S_all 1.017
_refine_ls_R_factor_all 0.1015
_refine_ls_R_factor_gt 0.0529
_refine_ls_shift/su_max 0.000
_refine_ls_shift/su_mean 0.000
_refine_ls_structure_factor_coef Fsqd
_refine_ls_weighting_details 'calc w=1/[\s^2^(Fo^2^)+(0.0491P)^2^+0.2463P] where P=(Fo^2^+2Fc^2^)/3'
_refine_ls_weighting_scheme calc
_refine_ls_wR_factor_gt 0.1059
_refine_ls_wR_factor_ref 0.1274
_reflns_number_gt 1556
_reflns_number_total 2547
_reflns_threshold_expression >2sigma(I)
_cod_data_source_file c6cc08601b3.cif
_cod_data_source_block a15781
_cod_original_sg_symbol_H-M 'P 21/c'
_cod_database_code 7125302

loop_
_symmetry_equiv_pos_as_xyz
'x, y, z'
'-x, y+1/2, -z+1/2'
'-x, -y, -z'
'x, -y-1/2, z-1/2'

loop_
_atom_site_label
_atom_site_type_symbol
_atom_site_fract_x
_atom_site_fract_y
_atom_site_fract_z
_atom_site_U_iso_or_equiv
_atom_site_adp_type
_atom_site_occupancy
_atom_site_symmetry_multiplicity
_atom_site_calc_flag
_atom_site_refinement_flags
C1 C 0.3412(3) 0.1652(3) 0.1185(2) 0.0309(8) Uani 1 1 d .
C2 C 0.4047(4) 0.0408(3) 0.1177(2) 0.0409(9) Uani 1 1 d .
H2 H 0.4831 0.0162 0.1608 0.049 Uiso 1 1 calc R
C3 C 0.3516(4) -0.0459(3) 0.0534(2) 0.0488(10) Uani 1 1 d .
H3 H 0.3942 -0.1306 0.0530 0.059 Uiso 1 1 calc R
C4 C 0.2373(4) -0.0122(3) -0.0108(2) 0.0403(9) Uani 1 1 d .
C5 C 0.1822(4) -0.1052(4) -0.0832(3) 0.0600(12) Uani 1 1 d .
H5A H 0.1019 -0.0636 -0.1215 0.090 Uiso 1 1 calc R
H5B H 0.1451 -0.1852 -0.0590 0.090 Uiso 1 1 calc R
H5C H 0.2640 -0.1269 -0.1158 0.090 Uiso 1 1 calc R
C6 C 0.1744(4) 0.1120(3) -0.0082(2) 0.0416(9) Uani 1 1 d .
H6 H 0.0950 0.1361 -0.0509 0.050 Uiso 1 1 calc R
C7 C 0.2260(4) 0.2008(3) 0.0557(2) 0.0385(9) Uani 1 1 d .
H7 H 0.1829 0.2853 0.0564 0.046 Uiso 1 1 calc R
C8 C 0.1717(3) 0.2233(3) 0.2932(2) 0.0293(8) Uani 1 1 d .
C9 C 0.0604(4) 0.3057(3) 0.2540(2) 0.0348(9) Uani 1 1 d .
H9 H 0.0804 0.3702 0.2135 0.042 Uiso 1 1 calc R
C10 C -0.0799(4) 0.2891(4) 0.2770(2) 0.0430(10) Uani 1 1 d .
H10 H -0.1583 0.3431 0.2512 0.052 Uiso 1 1 calc R
C11 C -0.1103(4) 0.1951(3) 0.3373(2) 0.0439(10) Uani 1 1 d .
H11 H -0.2086 0.1862 0.3511 0.053 Uiso 1 1 calc R
C12 C 0.0006(4) 0.1152(3) 0.3768(2) 0.0376(9) Uani 1 1 d .
H12 H -0.0198 0.0523 0.4183 0.045 Uiso 1 1 calc R
C13 C 0.1437(3) 0.1292(3) 0.3541(2) 0.0294(8) Uani 1 1 d .
C14 C 0.2853(4) 0.0676(3) 0.3832(2) 0.0307(8) Uani 1 1 d .
C15 C 0.3899(4) 0.1223(3) 0.3401(2) 0.0341(8) Uani 1 1 d .
H15 H 0.4916 0.0978 0.3461 0.041 Uiso 1 1 calc R
C16 C 0.3119(4) -0.0298(3) 0.4498(2) 0.0378(9) Uani 1 1 d .
N1 N 0.3255(3) 0.2196(2) 0.28589(16) 0.0312(7) Uani 1 1 d .
N2 N 0.3305(3) -0.1058(3) 0.5036(2) 0.0569(10) Uani 1 1 d .
O1 O 0.3419(2) 0.40154(19) 0.18142(15) 0.0415(6) Uani 1 1 d .
O2 O 0.5603(2) 0.2584(2) 0.22601(15) 0.0453(7) Uani 1 1 d .
S1 S 0.40429(9) 0.27468(8) 0.20094(6) 0.0341(3) Uani 1 1 d .

loop_
_atom_site_aniso_label
_atom_site_aniso_U_11
_atom_site_aniso_U_22
_atom_site_aniso_U_33
_atom_site_aniso_U_23
_atom_site_aniso_U_13
_atom_site_aniso_U_12
C1 0.032(2) 0.0348(18) 0.027(2) 0.0046(16) 0.0053(16) -0.0007(15)
C2 0.040(2) 0.039(2) 0.041(2) 0.0009(18) -0.0041(18) 0.0063(16)
C3 0.049(3) 0.040(2) 0.055(3) -0.002(2) 0.000(2) 0.0094(18)
C4 0.043(2) 0.040(2) 0.038(2) -0.0018(18) 0.0055(18) -0.0026(17)
C5 0.070(3) 0.056(3) 0.053(3) -0.013(2) 0.002(2) 0.000(2)
C6 0.046(2) 0.042(2) 0.036(2) 0.0059(18) -0.0011(18) -0.0017(17)
C7 0.042(2) 0.039(2) 0.034(2) 0.0070(17) 0.0030(18) 0.0011(16)
C8 0.0275(19) 0.0319(18) 0.0269(19) -0.0060(16) -0.0020(15) -0.0001(15)
C9 0.032(2) 0.038(2) 0.033(2) 0.0048(17) 0.0013(16) 0.0031(15)
C10 0.031(2) 0.057(2) 0.039(2) 0.001(2) -0.0039(18) 0.0048(17)
C11 0.025(2) 0.059(2) 0.047(3) -0.003(2) 0.0013(18) -0.0066(17)
C12 0.041(2) 0.040(2) 0.032(2) 0.0008(17) 0.0049(17) -0.0145(16)
C13 0.032(2) 0.0288(17) 0.026(2) -0.0033(15) 0.0000(15) -0.0049(14)
C14 0.038(2) 0.0277(18) 0.0249(19) 0.0022(16) -0.0005(16) -0.0008(15)
C15 0.037(2) 0.0346(19) 0.029(2) 0.0025(16) -0.0045(16) 0.0102(16)
C16 0.041(2) 0.037(2) 0.035(2) -0.0002(18) 0.0009(18) -0.0010(16)
N1 0.0274(16) 0.0367(15) 0.0290(16) 0.0060(14) 0.0015(12) 0.0014(12)
N2 0.072(2) 0.045(2) 0.050(2) 0.0150(18) -0.0063(18) -0.0045(16)
O1 0.0448(15) 0.0306(13) 0.0491(16) 0.0049(12) 0.0057(12) -0.0058(11)
O2 0.0234(13) 0.0626(17) 0.0490(17) 0.0001(13) 0.0013(11) -0.0052(11)
S1 0.0300(5) 0.0364(5) 0.0357(6) 0.0037(4) 0.0034(4) -0.0046(4)

loop_
_atom_type_symbol
_atom_type_description
_atom_type_scat_dispersion_real
_atom_type_scat_dispersion_imag
_atom_type_scat_source
C C 0.0033 0.0016 'International Tables Vol C Tables 4.2.6.8 and 6.1.1.4'
H H 0.0000 0.0000 'International Tables Vol C Tables 4.2.6.8 and 6.1.1.4'
N N 0.0061 0.0033 'International Tables Vol C Tables 4.2.6.8 and 6.1.1.4'
O O 0.0106 0.0060 'International Tables Vol C Tables 4.2.6.8 and 6.1.1.4'
S S 0.1246 0.1234 'International Tables Vol C Tables 4.2.6.8 and 6.1.1.4'

loop_
_geom_angle_atom_site_label_1
_geom_angle_atom_site_label_2
_geom_angle_atom_site_label_3
_geom_angle
C7 C1 C2 120.5(3)
C7 C1 S1 120.0(3)
C2 C1 S1 119.5(3)
C3 C2 C1 119.0(3)
C3 C2 H2 120.5
C1 C2 H2 120.5
C2 C3 C4 121.7(3)
C2 C3 H3 119.2
C4 C3 H3 119.2
C3 C4 C6 118.4(3)
C3 C4 C5 121.9(3)
C6 C4 C5 119.8(3)
C4 C5 H5A 109.5
C4 C5 H5B 109.5
H5A C5 H5B 109.5
C4 C5 H5C 109.5
H5A C5 H5C 109.5
H5B C5 H5C 109.5
C7 C6 C4 121.0(3)
C7 C6 H6 119.5
C4 C6 H6 119.5
C6 C7 C1 119.5(3)
C6 C7 H7 120.2
C1 C7 H7 120.2
C9 C8 C13 122.0(3)
C9 C8 N1 130.3(3)
C13 C8 N1 107.6(3)
C10 C9 C8 116.9(3)
C10 C9 H9 121.6
C8 C9 H9 121.6
C9 C10 C11 122.0(3)
C9 C10 H10 119.0
C11 C10 H10 119.0
C12 C11 C10 120.9(3)
C12 C11 H11 119.5
C10 C11 H11 119.5
C11 C12 C13 118.3(3)
C11 C12 H12 120.9
C13 C12 H12 120.9
C12 C13 C8 120.0(3)
C12 C13 C14 133.7(3)
C8 C13 C14 106.3(3)
C15 C14 C16 125.7(3)
C15 C14 C13 108.3(3)
C16 C14 C13 126.0(3)
C14 C15 N1 109.5(3)
C14 C15 H15 125.3
N1 C15 H15 125.3
N2 C16 C14 178.4(4)
C15 N1 C8 108.2(3)
C15 N1 S1 122.3(2)
C8 N1 S1 125.3(2)
O2 S1 O1 120.96(13)
O2 S1 N1 104.49(13)
O1 S1 N1 105.95(14)
O2 S1 C1 110.28(15)
O1 S1 C1 109.86(15)
N1 S1 C1 103.67(14)

loop_
_geom_bond_atom_site_label_1
_geom_bond_atom_site_label_2
_geom_bond_distance
C1 C7 1.390(4)
C1 C2 1.398(4)
C1 S1 1.751(3)
C2 C3 1.381(4)
C2 H2 0.9500
C3 C4 1.393(5)
C3 H3 0.9500
C4 C6 1.396(4)
C4 C5 1.516(4)
C5 H5A 0.9800
C5 H5B 0.9800
C5 H5C 0.9800
C6 C7 1.388(4)
C6 H6 0.9500
C7 H7 0.9500
C8 C9 1.397(4)
C8 C13 1.402(4)
C8 N1 1.417(4)
C9 C10 1.378(5)
C9 H9 0.9500
C10 C11 1.400(5)
C10 H10 0.9500
C11 C12 1.381(4)
C11 H11 0.9500
C12 C13 1.398(4)
C12 H12 0.9500
C13 C14 1.452(4)
C14 C15 1.355(4)
C14 C16 1.441(4)
C15 N1 1.389(4)
C15 H15 0.9500
C16 N2 1.143(4)
N1 S1 1.687(3)
O1 S1 1.434(2)
O2 S1 1.431(2)
